data_1573720
_publ_author_name 'Farhan Noor'
_publ_section_title
;
 A first-principles investigation of the structural, optoelectronic,
 elastic and thermal properties of the p-type half-metallic ferromagnetic
 perovskites BaFeX3 (X = Cl, Br, I)
;
_journal_name_full 'Physica Scripta'
_journal_page_first 125962
_journal_volume 99
_journal_year 2024
_chemical_formula_sum 'Ba2 Cl6 Fe2'
_chemical_formula_weight 599.06
_chemical_name_common 'New structure'
_space_group_IT_number 1
_space_group_name_Hall 'P 1'
_space_group_name_H-M_alt 'P 1'
_cell_angle_alpha 90.000000
_cell_angle_beta 90.000000
_cell_angle_gamma 120.000000
_cell_formula_units_Z 1
_cell_length_a 6.815580
_cell_length_b 6.815580
_cell_length_c 5.365548
_cell_volume 215.849
_exptl_crystal_density_diffrn 4.61
_cod_data_source_file BaFeCl.cif
_cod_data_source_block new_structure
_cod_original_cell_volume 215.849185
_cod_original_formula_sum Ba2Fe2Cl6
_cod_database_code 1573720

loop_
_space_group_symop_id
_space_group_symop_operation_xyz
1 'x, y, z'

loop_
_atom_site_label
_atom_site_occupancy
_atom_site_fract_x
_atom_site_fract_y
_atom_site_fract_z
_atom_site_adp_type
_atom_site_U_iso_or_equiv
_atom_site_type_symbol
Ba1 1.0 0.333333 0.666667 0.240635 Uiso 0.000 Ba
Ba2 1.0 0.666667 0.333333 0.740635 Uiso 0.000 Ba
Fe1 1.0 0.000000 0.000000 0.990458 Uiso 0.000 Fe
Fe2 1.0 0.000000 0.000000 0.490458 Uiso 0.000 Fe
Cl1 1.0 0.168461 0.336923 0.737675 Uiso 0.000 Cl
Cl2 1.0 0.663077 0.831539 0.740471 Uiso 0.000 Cl
Cl3 1.0 0.168461 0.831539 0.740470 Uiso 0.000 Cl
Cl4 1.0 0.831539 0.663077 0.240470 Uiso 0.000 Cl
Cl5 1.0 0.336923 0.168461 0.240470 Uiso 0.000 Cl
Cl6 1.0 0.831539 0.168461 0.240470 Uiso 0.000 Cl

loop_
_atom_type_symbol
Ba
Fe
Cl
